data_7024212
loop_
_publ_author_name
'B\"osing, Patrick'
'Mitzel, Norbert W.'

_publ_section_title
;
 Stepwise assembly of a bis-hydroxylaminato gallium-indium complex.
;
_journal_issue 1
_journal_name_full 'Dalton transactions (Cambridge, England : 2003)'
_journal_page_first 66
_journal_page_last 69
_journal_paper_doi 10.1039/b913016k
_journal_volume 39
_journal_year 2010
_chemical_formula_sum 'C25 H59 Ga2 In N4 O4'
_chemical_formula_weight 734.02
_chemical_melting_point 163
_chemical_name_systematic
;
N,N',O,O'-Bis-[di-tert.-butylgallium-
N,N'-bis-(methylaminato)ethan]-methylindium
;
_space_group_IT_number 2
_symmetry_cell_setting triclinic
_symmetry_space_group_name_Hall '-P 1'
_symmetry_space_group_name_H-M 'P -1'
_atom_sites_solution_hydrogens geom
_atom_sites_solution_primary direct
_atom_sites_solution_secondary difmap
_audit_creation_method SHELXL-97
_cell_angle_alpha 70.1060(10)
_cell_angle_beta 65.9390(10)
_cell_angle_gamma 68.7590(10)
_cell_formula_units_Z 2
_cell_length_a 12.0126(5)
_cell_length_b 12.1984(5)
_cell_length_c 13.9835(6)
_cell_measurement_reflns_used 6931
_cell_measurement_temperature 153(2)
_cell_measurement_theta_max 30.53
_cell_measurement_theta_min 2.17
_cell_volume 1698.69(12)
_computing_cell_refinement 'Bruker SMART'
_computing_data_collection 'Bruker SMART'
_computing_data_reduction 'Bruker SAINT'
_computing_molecular_graphics 'Bruker SHELXTL'
_computing_publication_material 'Bruker SHELXTL'
_computing_structure_refinement 'SHELXL-97 (Sheldrick, 1997)'
_computing_structure_solution 'SHELXS-97 (Sheldrick, 1990)'
_diffrn_ambient_temperature 153(2)
_diffrn_detector_area_resol_mean 80
_diffrn_measured_fraction_theta_full 0.907
_diffrn_measured_fraction_theta_max 0.907
_diffrn_measurement_device_type 'CCD area detector'
_diffrn_measurement_method 'phi and omega scans'
_diffrn_radiation_monochromator graphite
_diffrn_radiation_source 'fine-focus sealed tube'
_diffrn_radiation_type MoK\a
_diffrn_radiation_wavelength 0.71073
_diffrn_reflns_av_R_equivalents 0.0233
_diffrn_reflns_av_sigmaI/netI 0.0398
_diffrn_reflns_limit_h_max 17
_diffrn_reflns_limit_h_min -17
_diffrn_reflns_limit_k_max 17
_diffrn_reflns_limit_k_min -17
_diffrn_reflns_limit_l_max 20
_diffrn_reflns_limit_l_min -20
_diffrn_reflns_number 21036
_diffrn_reflns_theta_full 31.92
_diffrn_reflns_theta_max 31.92
_diffrn_reflns_theta_min 1.64
_exptl_absorpt_coefficient_mu 2.280
_exptl_absorpt_correction_T_max 0.8567
_exptl_absorpt_correction_T_min 0.6844
_exptl_absorpt_correction_type multi-scan
_exptl_absorpt_process_details
;
Corrections were done with the SADABS program, utilizing the none merged
raw data obtained from the integration process. Integration and final cell
refinement were done with SAINT.
SADABS reports a ratio of minimum to maximum transmission of 0.823004.
;
_exptl_crystal_colour colourless
_exptl_crystal_density_diffrn 1.435
_exptl_crystal_density_method 'not measured'
_exptl_crystal_description prism
_exptl_crystal_F_000 760
_exptl_crystal_size_max 0.18
_exptl_crystal_size_mid 0.13
_exptl_crystal_size_min 0.07
_refine_diff_density_max 1.508
_refine_diff_density_min -0.825
_refine_diff_density_rms 0.105
_refine_ls_extinction_method none
_refine_ls_goodness_of_fit_ref 1.056
_refine_ls_hydrogen_treatment noref
_refine_ls_matrix_type full
_refine_ls_number_parameters 342
_refine_ls_number_reflns 10630
_refine_ls_number_restraints 0
_refine_ls_restrained_S_all 1.056
_refine_ls_R_factor_all 0.0488
_refine_ls_R_factor_gt 0.0365
_refine_ls_shift/su_max 0.001
_refine_ls_shift/su_mean 0.000
_refine_ls_structure_factor_coef Fsqd
_refine_ls_weighting_details 'calc w=1/[\s^2^(Fo^2^)+(0.0406P)^2^+1.0547P] where P=(Fo^2^+2Fc^2^)/3'
_refine_ls_weighting_scheme calc
_refine_ls_wR_factor_gt 0.0849
_refine_ls_wR_factor_ref 0.0907
_reflns_number_gt 8638
_reflns_number_total 10630
_reflns_threshold_expression >2sigma(I)
_cod_data_source_file b913016k.txt
_cod_data_source_block borg
_cod_depositor_comments
;
The following automatic conversions were performed:

'_symmetry_cell_setting' value 'Triclinic' changed to 'triclinic'
according to /home/saulius/struct/CIF-dictionaries/cif_core.dic
dictionary named 'cif_core.dic' version 2.4.2 from 2011-04-26.

Automatic conversion script
Id: cif_fix_values 1891 2012-01-12 08:04:46Z andrius 
;
_cod_original_sg_symbol_H-M P-1
_cod_database_code 7024212

loop_
_symmetry_equiv_pos_as_xyz
'x, y, z'
'-x, -y, -z'

loop_
_atom_site_label
_atom_site_type_symbol
_atom_site_fract_x
_atom_site_fract_y
_atom_site_fract_z
_atom_site_U_iso_or_equiv
_atom_site_adp_type
_atom_site_occupancy
_atom_site_symmetry_multiplicity
_atom_site_calc_flag
_atom_site_refinement_flags
In1 In 0.236706(15) 0.324133(16) 0.195345(14) 0.01973(5) Uani 1 1 d .
Ga1 Ga 0.35556(3) 0.37707(3) 0.36787(2) 0.02038(7) Uani 1 1 d .
Ga2 Ga 0.09674(3) 0.13358(3) 0.16073(2) 0.02130(7) Uani 1 1 d .
N1 N 0.1136(2) 0.4065(2) 0.34258(18) 0.0256(5) Uani 1 1 d .
N2 N 0.5164(2) 0.2300(3) 0.2161(3) 0.0440(7) Uani 1 1 d .
N3 N -0.0245(2) 0.3763(2) 0.2357(2) 0.0298(5) Uani 1 1 d .
N4 N 0.3112(2) 0.1197(2) 0.2169(2) 0.0331(6) Uani 1 1 d .
O1 O 0.17850(18) 0.3962(2) 0.41170(17) 0.0348(5) Uani 1 1 d .
O2 O 0.38659(16) 0.29479(17) 0.25881(15) 0.0230(4) Uani 1 1 d .
O3 O 0.07288(16) 0.26431(16) 0.22578(15) 0.0229(4) Uani 1 1 d .
O4 O 0.26907(18) 0.07987(19) 0.15578(18) 0.0319(5) Uani 1 1 d .
C1 C 0.4054(3) 0.5344(3) 0.3005(2) 0.0277(6) Uani 1 1 d .
C2 C 0.3840(3) 0.5998(3) 0.1929(3) 0.0392(7) Uani 1 1 d .
H2A H 0.2942 0.6186 0.2023 0.059 Uiso 1 1 calc R
H2B H 0.4335 0.5480 0.1413 0.059 Uiso 1 1 calc R
H2C H 0.4105 0.6749 0.1658 0.059 Uiso 1 1 calc R
C3 C 0.3295(4) 0.6191(3) 0.3777(3) 0.0456(8) Uani 1 1 d .
H3A H 0.3563 0.6942 0.3473 0.068 Uiso 1 1 calc R
H3B H 0.3443 0.5801 0.4470 0.068 Uiso 1 1 calc R
H3C H 0.2394 0.6372 0.3883 0.068 Uiso 1 1 calc R
C4 C 0.5468(3) 0.5086(4) 0.2827(3) 0.0462(8) Uani 1 1 d .
H4A H 0.5736 0.5835 0.2461 0.069 Uiso 1 1 calc R
H4B H 0.5955 0.4489 0.2384 0.069 Uiso 1 1 calc R
H4C H 0.5613 0.4771 0.3523 0.069 Uiso 1 1 calc R
C5 C 0.4038(3) 0.2601(3) 0.4951(2) 0.0287(6) Uani 1 1 d .
C6 C 0.3465(4) 0.1543(3) 0.5323(3) 0.0537(10) Uani 1 1 d .
H6A H 0.3603 0.1037 0.6000 0.081 Uiso 1 1 calc R
H6B H 0.3867 0.1063 0.4776 0.081 Uiso 1 1 calc R
H6C H 0.2557 0.1845 0.5434 0.081 Uiso 1 1 calc R
C7 C 0.3520(5) 0.3237(4) 0.5864(3) 0.0645(13) Uani 1 1 d .
H7A H 0.3789 0.2687 0.6474 0.097 Uiso 1 1 calc R
H7B H 0.2596 0.3484 0.6085 0.097 Uiso 1 1 calc R
H7C H 0.3841 0.3952 0.5623 0.097 Uiso 1 1 calc R
C8 C 0.5462(3) 0.2104(4) 0.4698(3) 0.0510(9) Uani 1 1 d .
H8A H 0.5842 0.2763 0.4531 0.077 Uiso 1 1 calc R
H8B H 0.5814 0.1736 0.4079 0.077 Uiso 1 1 calc R
H8C H 0.5647 0.1494 0.5322 0.077 Uiso 1 1 calc R
C9 C 0.0562(3) 0.5408(3) 0.3122(3) 0.0368(7) Uani 1 1 d .
H9A H -0.0041 0.5693 0.3769 0.055 Uiso 1 1 calc R
H9B H 0.0123 0.5570 0.2612 0.055 Uiso 1 1 calc R
H9C H 0.1231 0.5830 0.2789 0.055 Uiso 1 1 calc R
C10 C 0.0125(3) 0.3460(3) 0.4088(2) 0.0366(7) Uani 1 1 d .
H10A H -0.0326 0.3741 0.4767 0.044 Uiso 1 1 calc R
H10B H 0.0502 0.2579 0.4272 0.044 Uiso 1 1 calc R
C11 C -0.0833(3) 0.3701(3) 0.3522(3) 0.0389(8) Uani 1 1 d .
H11A H -0.1275 0.3051 0.3855 0.047 Uiso 1 1 calc R
H11B H -0.1473 0.4473 0.3636 0.047 Uiso 1 1 calc R
C12 C -0.1153(3) 0.3827(3) 0.1890(3) 0.0368(7) Uani 1 1 d .
H12A H -0.0744 0.3876 0.1116 0.055 Uiso 1 1 calc R
H12B H -0.1859 0.4546 0.2010 0.055 Uiso 1 1 calc R
H12C H -0.1470 0.3104 0.2229 0.055 Uiso 1 1 calc R
C13 C 0.5707(4) 0.2876(4) 0.1099(3) 0.0606(11) Uani 1 1 d .
H13A H 0.5170 0.3011 0.0676 0.091 Uiso 1 1 calc R
H13B H 0.6546 0.2368 0.0790 0.091 Uiso 1 1 calc R
H13C H 0.5786 0.3654 0.1086 0.091 Uiso 1 1 calc R
C14 C 0.5209(3) 0.1065(3) 0.2287(3) 0.0378(7) Uani 1 1 d .
H14A H 0.4904 0.0711 0.3068 0.045 Uiso 1 1 calc R
H14B H 0.6108 0.0629 0.2014 0.045 Uiso 1 1 calc R
C15 C 0.4492(3) 0.0790(3) 0.1766(3) 0.0439(8) Uani 1 1 d .
H15A H 0.4776 0.1158 0.0987 0.053 Uiso 1 1 calc R
H15B H 0.4733 -0.0095 0.1847 0.053 Uiso 1 1 calc R
C16 C 0.2658(3) 0.0530(3) 0.3304(3) 0.0431(8) Uani 1 1 d .
H16A H 0.1734 0.0726 0.3556 0.065 Uiso 1 1 calc R
H16B H 0.2938 0.0766 0.3755 0.065 Uiso 1 1 calc R
H16C H 0.3003 -0.0340 0.3348 0.065 Uiso 1 1 calc R
C17 C -0.0059(3) 0.0171(3) 0.2660(3) 0.0359(7) Uani 1 1 d .
C18 C -0.1117(4) 0.0268(5) 0.2260(4) 0.0713(14) Uani 1 1 d .
H18A H -0.0748 0.0137 0.1527 0.107 Uiso 1 1 calc R
H18B H -0.1704 0.1073 0.2260 0.107 Uiso 1 1 calc R
H18C H -0.1572 -0.0344 0.2736 0.107 Uiso 1 1 calc R
C19 C -0.0718(5) 0.0412(5) 0.3775(3) 0.0733(15) Uani 1 1 d .
H19A H -0.1220 -0.0169 0.4228 0.110 Uiso 1 1 calc R
H19B H -0.1275 0.1233 0.3733 0.110 Uiso 1 1 calc R
H19C H -0.0087 0.0330 0.4088 0.110 Uiso 1 1 calc R
C20 C 0.0784(5) -0.1092(4) 0.2670(5) 0.093(2) Uani 1 1 d .
H20A H 0.1417 -0.1222 0.2998 0.140 Uiso 1 1 calc R
H20B H 0.1209 -0.1202 0.1932 0.140 Uiso 1 1 calc R
H20C H 0.0275 -0.1674 0.3088 0.140 Uiso 1 1 calc R
C21 C 0.1175(3) 0.1796(3) 0.0031(2) 0.0312(6) Uani 1 1 d .
C22 C -0.0024(4) 0.2130(4) -0.0255(3) 0.0513(10) Uani 1 1 d .
H22A H 0.0193 0.2287 -0.1036 0.077 Uiso 1 1 calc R
H22B H -0.0607 0.2856 -0.0003 0.077 Uiso 1 1 calc R
H22C H -0.0428 0.1462 0.0092 0.077 Uiso 1 1 calc R
C23 C 0.1811(5) 0.2821(4) -0.0545(3) 0.0712(15) Uani 1 1 d .
H23A H 0.2626 0.2583 -0.0428 0.107 Uiso 1 1 calc R
H23B H 0.1272 0.3539 -0.0261 0.107 Uiso 1 1 calc R
H23C H 0.1947 0.3003 -0.1316 0.107 Uiso 1 1 calc R
C24 C 0.2047(3) 0.0670(4) -0.0394(3) 0.0484(9) Uani 1 1 d .
H24A H 0.2186 0.0832 -0.1165 0.073 Uiso 1 1 calc R
H24B H 0.1656 -0.0005 -0.0011 0.073 Uiso 1 1 calc R
H24C H 0.2858 0.0463 -0.0279 0.073 Uiso 1 1 calc R
C25 C 0.2648(3) 0.4591(3) 0.0495(2) 0.0373(7) Uani 1 1 d .
H25A H 0.3328 0.4230 -0.0084 0.056 Uiso 1 1 calc R
H25B H 0.2878 0.5233 0.0587 0.056 Uiso 1 1 calc R
H25C H 0.1867 0.4932 0.0311 0.056 Uiso 1 1 calc R

loop_
_atom_site_aniso_label
_atom_site_aniso_U_11
_atom_site_aniso_U_22
_atom_site_aniso_U_33
_atom_site_aniso_U_23
_atom_site_aniso_U_13
_atom_site_aniso_U_12
In1 0.01556(8) 0.02286(9) 0.02130(9) -0.00914(7) -0.00579(6) -0.00197(6)
Ga1 0.01665(13) 0.02323(14) 0.02356(14) -0.00826(11) -0.00795(11) -0.00334(10)
Ga2 0.02139(14) 0.02247(14) 0.02257(14) -0.00813(11) -0.00787(11) -0.00483(11)
N1 0.0170(10) 0.0403(13) 0.0231(11) -0.0154(10) -0.0042(8) -0.0063(9)
N2 0.0174(11) 0.0474(17) 0.0624(19) -0.0289(15) 0.0031(12) -0.0063(11)
N3 0.0172(10) 0.0303(12) 0.0464(14) -0.0231(11) -0.0111(10) 0.0029(9)
N4 0.0256(12) 0.0292(13) 0.0492(16) -0.0138(11) -0.0193(11) 0.0004(10)
O1 0.0178(9) 0.0604(14) 0.0347(11) -0.0275(10) -0.0091(8) -0.0031(9)
O2 0.0128(8) 0.0289(9) 0.0275(9) -0.0144(8) -0.0048(7) -0.0003(7)
O3 0.0174(8) 0.0245(9) 0.0290(9) -0.0139(8) -0.0086(7) 0.0008(7)
O4 0.0249(10) 0.0337(11) 0.0462(12) -0.0240(10) -0.0147(9) -0.0001(8)
C1 0.0227(12) 0.0326(14) 0.0303(14) -0.0105(11) -0.0052(11) -0.0107(11)
C2 0.0433(18) 0.0363(17) 0.0374(17) -0.0025(13) -0.0108(14) -0.0178(14)
C3 0.055(2) 0.0351(17) 0.0447(19) -0.0167(15) -0.0029(16) -0.0170(16)
C4 0.0326(17) 0.059(2) 0.054(2) -0.0119(18) -0.0124(15) -0.0228(16)
C5 0.0286(14) 0.0286(14) 0.0321(14) -0.0090(11) -0.0164(12) -0.0015(11)
C6 0.065(3) 0.045(2) 0.057(2) 0.0141(17) -0.038(2) -0.0235(19)
C7 0.092(3) 0.055(2) 0.038(2) -0.0186(18) -0.033(2) 0.011(2)
C8 0.0358(18) 0.056(2) 0.057(2) -0.0029(18) -0.0288(17) -0.0017(16)
C9 0.0335(15) 0.0318(15) 0.0462(18) -0.0167(14) -0.0145(14) -0.0005(12)
C10 0.0300(15) 0.0515(19) 0.0325(15) -0.0157(14) -0.0032(12) -0.0176(14)
C11 0.0192(13) 0.061(2) 0.0476(18) -0.0354(17) -0.0039(12) -0.0084(13)
C12 0.0234(13) 0.0427(18) 0.0481(18) -0.0205(15) -0.0180(13) 0.0040(12)
C13 0.043(2) 0.057(2) 0.055(2) -0.014(2) 0.0086(18) -0.0109(18)
C14 0.0196(13) 0.0369(16) 0.061(2) -0.0249(15) -0.0181(13) 0.0070(11)
C15 0.0250(14) 0.0359(17) 0.076(3) -0.0264(17) -0.0220(16) 0.0051(12)
C16 0.0445(19) 0.0393(18) 0.0456(19) 0.0019(15) -0.0237(16) -0.0111(15)
C17 0.0437(17) 0.0351(16) 0.0334(16) -0.0021(13) -0.0123(13) -0.0206(14)
C18 0.077(3) 0.097(4) 0.063(3) 0.009(3) -0.031(2) -0.063(3)
C19 0.098(4) 0.104(4) 0.037(2) -0.009(2) -0.006(2) -0.074(3)
C20 0.078(3) 0.031(2) 0.139(5) 0.004(3) -0.014(3) -0.025(2)
C21 0.0383(16) 0.0356(15) 0.0254(13) -0.0119(12) -0.0104(12) -0.0114(13)
C22 0.059(2) 0.056(2) 0.049(2) -0.0220(18) -0.0351(19) 0.0033(18)
C23 0.123(4) 0.080(3) 0.0255(17) -0.0080(19) -0.005(2) -0.069(3)
C24 0.0410(18) 0.066(2) 0.047(2) -0.0392(19) -0.0136(16) 0.0000(17)
C25 0.0438(18) 0.0425(18) 0.0269(15) -0.0021(13) -0.0109(13) -0.0188(14)

loop_
_atom_type_symbol
_atom_type_description
_atom_type_scat_dispersion_real
_atom_type_scat_dispersion_imag
_atom_type_scat_source
C C 0.0033 0.0016 'International Tables Vol C Tables 4.2.6.8 and 6.1.1.4'
H H 0.0000 0.0000 'International Tables Vol C Tables 4.2.6.8 and 6.1.1.4'
N N 0.0061 0.0033 'International Tables Vol C Tables 4.2.6.8 and 6.1.1.4'
Ga Ga 0.2307 1.6083 'International Tables Vol C Tables 4.2.6.8 and 6.1.1.4'
In In -0.7276 1.3100 'International Tables Vol C Tables 4.2.6.8 and 6.1.1.4'
O O 0.0106 0.0060 'International Tables Vol C Tables 4.2.6.8 and 6.1.1.4'

loop_
_geom_angle_atom_site_label_1
_geom_angle_atom_site_label_2
_geom_angle_atom_site_label_3
_geom_angle
C25 In1 O3 109.62(10)
C25 In1 O2 107.38(10)
O3 In1 O2 142.99(7)
C25 In1 N4 128.02(12)
O3 In1 N4 75.92(8)
O2 In1 N4 80.96(8)
C25 In1 N1 111.99(11)
O3 In1 N1 84.78(7)
O2 In1 N1 82.22(7)
N4 In1 N1 119.99(9)
O1 Ga1 O2 91.10(8)
O1 Ga1 C5 103.27(11)
O2 Ga1 C5 111.36(10)
O1 Ga1 C1 113.62(11)
O2 Ga1 C1 111.16(10)
C5 Ga1 C1 121.84(12)
O4 Ga2 O3 88.50(8)
O4 Ga2 C21 100.91(11)
O3 Ga2 C21 116.44(10)
O4 Ga2 C17 113.13(12)
O3 Ga2 C17 110.72(11)
C21 Ga2 C17 121.52(12)
O1 N1 C10 106.2(2)
O1 N1 C9 103.7(2)
C10 N1 C9 109.2(2)
O1 N1 In1 114.91(14)
C10 N1 In1 109.74(18)
C9 N1 In1 112.72(18)
C13 N2 C14 113.7(3)
C13 N2 O2 110.6(3)
C14 N2 O2 108.5(2)
O3 N3 C12 108.6(2)
O3 N3 C11 105.5(2)
C12 N3 C11 110.9(2)
O4 N4 C15 105.0(2)
O4 N4 C16 106.5(2)
C15 N4 C16 108.7(3)
O4 N4 In1 109.79(16)
C15 N4 In1 113.2(2)
C16 N4 In1 113.1(2)
N1 O1 Ga1 124.31(15)
N2 O2 Ga1 114.52(16)
N2 O2 In1 124.89(16)
Ga1 O2 In1 120.06(8)
N3 O3 Ga2 130.94(14)
N3 O3 In1 100.03(13)
Ga2 O3 In1 118.49(8)
N4 O4 Ga2 121.38(15)
C2 C1 C3 107.9(3)
C2 C1 C4 107.8(3)
C3 C1 C4 109.0(3)
C2 C1 Ga1 114.6(2)
C3 C1 Ga1 108.9(2)
C4 C1 Ga1 108.5(2)
C1 C2 H2A 109.5
C1 C2 H2B 109.5
H2A C2 H2B 109.5
C1 C2 H2C 109.5
H2A C2 H2C 109.5
H2B C2 H2C 109.5
C1 C3 H3A 109.5
C1 C3 H3B 109.5
H3A C3 H3B 109.5
C1 C3 H3C 109.5
H3A C3 H3C 109.5
H3B C3 H3C 109.5
C1 C4 H4A 109.5
C1 C4 H4B 109.5
H4A C4 H4B 109.5
C1 C4 H4C 109.5
H4A C4 H4C 109.5
H4B C4 H4C 109.5
C7 C5 C6 108.4(3)
C7 C5 C8 108.8(3)
C6 C5 C8 108.1(3)
C7 C5 Ga1 108.9(2)
C6 C5 Ga1 110.0(2)
C8 C5 Ga1 112.6(2)
C5 C6 H6A 109.5
C5 C6 H6B 109.5
H6A C6 H6B 109.5
C5 C6 H6C 109.5
H6A C6 H6C 109.5
H6B C6 H6C 109.5
C5 C7 H7A 109.5
C5 C7 H7B 109.5
H7A C7 H7B 109.5
C5 C7 H7C 109.5
H7A C7 H7C 109.5
H7B C7 H7C 109.5
C5 C8 H8A 109.5
C5 C8 H8B 109.5
H8A C8 H8B 109.5
C5 C8 H8C 109.5
H8A C8 H8C 109.5
H8B C8 H8C 109.5
N1 C9 H9A 109.5
N1 C9 H9B 109.5
H9A C9 H9B 109.5
N1 C9 H9C 109.5
H9A C9 H9C 109.5
H9B C9 H9C 109.5
N1 C10 C11 112.8(3)
N1 C10 H10A 109.0
C11 C10 H10A 109.0
N1 C10 H10B 109.0
C11 C10 H10B 109.0
H10A C10 H10B 107.8
N3 C11 C10 113.2(2)
N3 C11 H11A 108.9
C10 C11 H11A 108.9
N3 C11 H11B 108.9
C10 C11 H11B 108.9
H11A C11 H11B 107.8
N3 C12 H12A 109.5
N3 C12 H12B 109.5
H12A C12 H12B 109.5
N3 C12 H12C 109.5
H12A C12 H12C 109.5
H12B C12 H12C 109.5
N2 C13 H13A 109.5
N2 C13 H13B 109.5
H13A C13 H13B 109.5
N2 C13 H13C 109.5
H13A C13 H13C 109.5
H13B C13 H13C 109.5
N2 C14 C15 119.5(3)
N2 C14 H14A 107.4
C15 C14 H14A 107.4
N2 C14 H14B 107.4
C15 C14 H14B 107.4
H14A C14 H14B 107.0
N4 C15 C14 117.1(3)
N4 C15 H15A 108.0
C14 C15 H15A 108.0
N4 C15 H15B 108.0
C14 C15 H15B 108.0
H15A C15 H15B 107.3
N4 C16 H16A 109.5
N4 C16 H16B 109.5
H16A C16 H16B 109.5
N4 C16 H16C 109.5
H16A C16 H16C 109.5
H16B C16 H16C 109.5
C20 C17 C19 112.2(4)
C20 C17 C18 106.8(4)
C19 C17 C18 105.5(3)
C20 C17 Ga2 108.2(3)
C19 C17 Ga2 114.5(2)
C18 C17 Ga2 109.3(2)
C17 C18 H18A 109.5
C17 C18 H18B 109.5
H18A C18 H18B 109.5
C17 C18 H18C 109.5
H18A C18 H18C 109.5
H18B C18 H18C 109.5
C17 C19 H19A 109.5
C17 C19 H19B 109.5
H19A C19 H19B 109.5
C17 C19 H19C 109.5
H19A C19 H19C 109.5
H19B C19 H19C 109.5
C17 C20 H20A 109.5
C17 C20 H20B 109.5
H20A C20 H20B 109.5
C17 C20 H20C 109.5
H20A C20 H20C 109.5
H20B C20 H20C 109.5
C23 C21 C22 108.7(3)
C23 C21 C24 108.8(3)
C22 C21 C24 106.9(3)
C23 C21 Ga2 110.6(2)
C22 C21 Ga2 116.4(2)
C24 C21 Ga2 105.1(2)
C21 C22 H22A 109.5
C21 C22 H22B 109.5
H22A C22 H22B 109.5
C21 C22 H22C 109.5
H22A C22 H22C 109.5
H22B C22 H22C 109.5
C21 C23 H23A 109.5
C21 C23 H23B 109.5
H23A C23 H23B 109.5
C21 C23 H23C 109.5
H23A C23 H23C 109.5
H23B C23 H23C 109.5
C21 C24 H24A 109.5
C21 C24 H24B 109.5
H24A C24 H24B 109.5
C21 C24 H24C 109.5
H24A C24 H24C 109.5
H24B C24 H24C 109.5
In1 C25 H25A 109.5
In1 C25 H25B 109.5
H25A C25 H25B 109.5
In1 C25 H25C 109.5
H25A C25 H25C 109.5
H25B C25 H25C 109.5

loop_
_geom_bond_atom_site_label_1
_geom_bond_atom_site_label_2
_geom_bond_distance
In1 C25 2.131(3)
In1 O3 2.1755(18)
In1 O2 2.1856(17)
In1 N4 2.281(2)
In1 N1 2.299(2)
Ga1 O1 1.9050(19)
Ga1 O2 1.9441(18)
Ga1 C5 2.013(3)
Ga1 C1 2.018(3)
Ga2 O4 1.9107(19)
Ga2 O3 1.9739(18)
Ga2 C21 2.012(3)
Ga2 C17 2.019(3)
N1 O1 1.421(3)
N1 C10 1.464(4)
N1 C9 1.512(4)
N2 C13 1.399(5)
N2 C14 1.439(4)
N2 O2 1.443(3)
N3 O3 1.446(3)
N3 C12 1.452(4)
N3 C11 1.474(4)
N4 O4 1.427(3)
N4 C15 1.465(4)
N4 C16 1.488(4)
C1 C2 1.522(4)
C1 C3 1.529(4)
C1 C4 1.538(4)
C2 H2A 0.9800
C2 H2B 0.9800
C2 H2C 0.9800
C3 H3A 0.9800
C3 H3B 0.9800
C3 H3C 0.9800
C4 H4A 0.9800
C4 H4B 0.9800
C4 H4C 0.9800
C5 C7 1.516(5)
C5 C6 1.518(5)
C5 C8 1.524(4)
C6 H6A 0.9800
C6 H6B 0.9800
C6 H6C 0.9800
C7 H7A 0.9800
C7 H7B 0.9800
C7 H7C 0.9800
C8 H8A 0.9800
C8 H8B 0.9800
C8 H8C 0.9800
C9 H9A 0.9800
C9 H9B 0.9800
C9 H9C 0.9800
C10 C11 1.541(4)
C10 H10A 0.9900
C10 H10B 0.9900
C11 H11A 0.9900
C11 H11B 0.9900
C12 H12A 0.9800
C12 H12B 0.9800
C12 H12C 0.9800
C13 H13A 0.9800
C13 H13B 0.9800
C13 H13C 0.9800
C14 C15 1.508(4)
C14 H14A 0.9900
C14 H14B 0.9900
C15 H15A 0.9900
C15 H15B 0.9900
C16 H16A 0.9800
C16 H16B 0.9800
C16 H16C 0.9800
C17 C20 1.505(5)
C17 C19 1.511(5)
C17 C18 1.538(5)
C18 H18A 0.9800
C18 H18B 0.9800
C18 H18C 0.9800
C19 H19A 0.9800
C19 H19B 0.9800
C19 H19C 0.9800
C20 H20A 0.9800
C20 H20B 0.9800
C20 H20C 0.9800
C21 C23 1.517(5)
C21 C22 1.527(5)
C21 C24 1.531(4)
C22 H22A 0.9800
C22 H22B 0.9800
C22 H22C 0.9800
C23 H23A 0.9800
C23 H23B 0.9800
C23 H23C 0.9800
C24 H24A 0.9800
C24 H24B 0.9800
C24 H24C 0.9800
C25 H25A 0.9800
C25 H25B 0.9800
C25 H25C 0.9800

loop_
_geom_torsion_atom_site_label_1
_geom_torsion_atom_site_label_2
_geom_torsion_atom_site_label_3
_geom_torsion_atom_site_label_4
_geom_torsion
C25 In1 N1 O1 -110.1(2)
O3 In1 N1 O1 140.85(19)
O2 In1 N1 O1 -4.42(18)
N4 In1 N1 O1 70.4(2)
C25 In1 N1 C10 130.4(2)
O3 In1 N1 C10 21.31(19)
O2 In1 N1 C10 -124.0(2)
N4 In1 N1 C10 -49.1(2)
C25 In1 N1 C9 8.5(2)
O3 In1 N1 C9 -100.62(18)
O2 In1 N1 C9 114.12(19)
N4 In1 N1 C9 -171.07(17)
C25 In1 N4 O4 -57.6(2)
O3 In1 N4 O4 46.49(16)
O2 In1 N4 O4 -162.64(18)
N1 In1 N4 O4 121.84(17)
C25 In1 N4 C15 59.4(3)
O3 In1 N4 C15 163.5(2)
O2 In1 N4 C15 -45.7(2)
N1 In1 N4 C15 -121.2(2)
C25 In1 N4 C16 -176.4(2)
O3 In1 N4 C16 -72.3(2)
O2 In1 N4 C16 78.5(2)
N1 In1 N4 C16 3.0(2)
C10 N1 O1 Ga1 145.3(2)
C9 N1 O1 Ga1 -99.6(2)
In1 N1 O1 Ga1 23.8(3)
O2 Ga1 O1 N1 -29.2(2)
C5 Ga1 O1 N1 -141.5(2)
C1 Ga1 O1 N1 84.5(2)
C13 N2 O2 Ga1 -109.5(3)
C14 N2 O2 Ga1 125.0(2)
C13 N2 O2 In1 62.1(3)
C14 N2 O2 In1 -63.4(3)
O1 Ga1 O2 N2 -164.51(19)
C5 Ga1 O2 N2 -59.8(2)
C1 Ga1 O2 N2 79.6(2)
O1 Ga1 O2 In1 23.46(12)
C5 Ga1 O2 In1 128.18(12)
C1 Ga1 O2 In1 -92.46(12)
C25 In1 O2 N2 -74.7(2)
O3 In1 O2 N2 104.1(2)
N4 In1 O2 N2 52.5(2)
N1 In1 O2 N2 174.6(2)
C25 In1 O2 Ga1 96.47(13)
O3 In1 O2 Ga1 -84.72(14)
N4 In1 O2 Ga1 -136.39(12)
N1 In1 O2 Ga1 -14.22(11)
C12 N3 O3 Ga2 1.2(3)
C11 N3 O3 Ga2 120.1(2)
C12 N3 O3 In1 143.8(2)
C11 N3 O3 In1 -97.29(18)
O4 Ga2 O3 N3 161.9(2)
C21 Ga2 O3 N3 60.4(2)
C17 Ga2 O3 N3 -83.9(2)
O4 Ga2 O3 In1 24.75(11)
C21 Ga2 O3 In1 -76.70(14)
C17 Ga2 O3 In1 138.97(12)
C25 In1 O3 N3 -62.00(17)
O2 In1 O3 N3 119.21(15)
N4 In1 O3 N3 172.22(16)
N1 In1 O3 N3 49.51(14)
C25 In1 O3 Ga2 86.55(13)
O2 In1 O3 Ga2 -92.24(13)
N4 In1 O3 Ga2 -39.24(11)
N1 In1 O3 Ga2 -161.94(11)
C15 N4 O4 Ga2 -169.4(2)
C16 N4 O4 Ga2 75.4(3)
In1 N4 O4 Ga2 -47.4(2)
O3 Ga2 O4 N4 15.8(2)
C21 Ga2 O4 N4 132.5(2)
C17 Ga2 O4 N4 -96.1(2)
O1 Ga1 C1 C2 -66.9(2)
O2 Ga1 C1 C2 34.1(2)
C5 Ga1 C1 C2 168.6(2)
O1 Ga1 C1 C3 54.0(2)
O2 Ga1 C1 C3 155.1(2)
C5 Ga1 C1 C3 -70.5(3)
O1 Ga1 C1 C4 172.55(19)
O2 Ga1 C1 C4 -86.4(2)
C5 Ga1 C1 C4 48.0(2)
O1 Ga1 C5 C7 -71.3(3)
O2 Ga1 C5 C7 -167.9(3)
C1 Ga1 C5 C7 57.8(3)
O1 Ga1 C5 C6 47.3(3)
O2 Ga1 C5 C6 -49.2(3)
C1 Ga1 C5 C6 176.4(2)
O1 Ga1 C5 C8 167.9(2)
O2 Ga1 C5 C8 71.4(2)
C1 Ga1 C5 C8 -62.9(3)
O1 N1 C10 C11 168.8(2)
C9 N1 C10 C11 57.5(3)
In1 N1 C10 C11 -66.5(3)
O3 N3 C11 C10 54.9(3)
C12 N3 C11 C10 172.3(3)
N1 C10 C11 N3 36.7(4)
C13 N2 C14 C15 -64.3(4)
O2 N2 C14 C15 59.3(4)
O4 N4 C15 C14 -178.8(3)
C16 N4 C15 C14 -65.1(4)
In1 N4 C15 C14 61.4(4)
N2 C14 C15 N4 -66.1(5)
O4 Ga2 C17 C20 -34.1(3)
O3 Ga2 C17 C20 -131.7(3)
C21 Ga2 C17 C20 86.1(3)
O4 Ga2 C17 C19 91.8(3)
O3 Ga2 C17 C19 -5.7(3)
C21 Ga2 C17 C19 -148.0(3)
O4 Ga2 C17 C18 -150.1(3)
O3 Ga2 C17 C18 112.4(3)
C21 Ga2 C17 C18 -29.9(3)
O4 Ga2 C21 C23 -62.8(3)
O3 Ga2 C21 C23 31.0(3)
C17 Ga2 C21 C23 171.2(3)
O4 Ga2 C21 C22 172.5(2)
O3 Ga2 C21 C22 -93.7(2)
C17 Ga2 C21 C22 46.5(3)
O4 Ga2 C21 C24 54.5(2)
O3 Ga2 C21 C24 148.3(2)
C17 Ga2 C21 C24 -71.5(3)
